data_4331087
loop_
_publ_author_name
'Jun Xiang Ong'
'Chun Wei Yap'
'Wee Han Ang'

_publ_contact_author_address
;National University of Singapore
Department of Chemistry
Block S15, Level 5
3 Science Drive 2
Singapore 117543
;
_publ_contact_author_email chmawh@nus.edu.sg
_publ_contact_author_fax '+65-6779 1691'
_publ_contact_author_name 'Wee Han Ang'
_publ_contact_author_phone '+65-6516 5131'
_publ_section_title
;
 Rational Design of Selective Organoruthenium Inhibitors of Protein
 Tyrosine Phosphatase 1B
;
_journal_name_full 'Inorganic Chemistry'
_journal_page_first 12483
_journal_page_last 12492
_journal_paper_doi 10.1021/ic301884j
_journal_volume 51
_journal_year 2012
_chemical_formula_moiety 'C30 H29 Cl F2 N3 O3 P Ru, 4(C H4 O)'
_chemical_formula_sum 'C34 H45 Cl F2 N3 O7 P Ru'
_chemical_formula_weight 813.22
_chemical_name_systematic
; 
 ? 
;
_space_group_IT_number 2
_symmetry_cell_setting triclinic
_symmetry_space_group_name_Hall '-P 1'
_symmetry_space_group_name_H-M 'P -1'
_atom_sites_solution_hydrogens geom
_atom_sites_solution_primary direct
_atom_sites_solution_secondary difmap
_audit_creation_method SHELXL-97
_cell_angle_alpha 101.457(4)
_cell_angle_beta 101.362(4)
_cell_angle_gamma 92.915(4)
_cell_formula_units_Z 2
_cell_length_a 10.653(3)
_cell_length_b 12.504(3)
_cell_length_c 14.449(4)
_cell_measurement_reflns_used 3256
_cell_measurement_temperature 100(2)
_cell_measurement_theta_max 26.13
_cell_measurement_theta_min 2.19
_cell_volume 1841.2(9)
_computing_cell_refinement 'Bruker SAINT'
_computing_data_collection 'Bruker APEX2'
_computing_data_reduction 'Bruker SAINT'
_computing_molecular_graphics 'Bruker SHELXTL'
_computing_publication_material 'Bruker SHELXTL'
_computing_structure_refinement 'SHELXL-97 (Sheldrick, 1997)'
_computing_structure_solution 'SHELXS-97 (Sheldrick, 1990)'
_diffrn_ambient_temperature 100(2)
_diffrn_measured_fraction_theta_full 0.998
_diffrn_measured_fraction_theta_max 0.998
_diffrn_measurement_device_type 'Bruker APEX-II CCD'
_diffrn_measurement_method '\f and \w scans'
_diffrn_radiation_monochromator graphite
_diffrn_radiation_source 'fine-focus sealed tube'
_diffrn_radiation_type MoK\a
_diffrn_radiation_wavelength 0.71073
_diffrn_reflns_av_R_equivalents 0.0782
_diffrn_reflns_av_sigmaI/netI 0.0911
_diffrn_reflns_limit_h_max 13
_diffrn_reflns_limit_h_min -13
_diffrn_reflns_limit_k_max 16
_diffrn_reflns_limit_k_min -16
_diffrn_reflns_limit_l_max 18
_diffrn_reflns_limit_l_min -18
_diffrn_reflns_number 23737
_diffrn_reflns_theta_full 27.50
_diffrn_reflns_theta_max 27.50
_diffrn_reflns_theta_min 1.67
_diffrn_standards_number 0
_exptl_absorpt_coefficient_mu 0.601
_exptl_absorpt_correction_T_max 0.4311
_exptl_absorpt_correction_T_min 0.3062
_exptl_absorpt_correction_type multi-scan
_exptl_absorpt_process_details 'Sadabs, (Sheldrick 2008)'
_exptl_crystal_colour ORANGE
_exptl_crystal_density_diffrn 1.467
_exptl_crystal_density_meas ?
_exptl_crystal_description BLOCK
_exptl_crystal_F_000 840
_exptl_crystal_size_max 0.36
_exptl_crystal_size_mid 0.26
_exptl_crystal_size_min 0.10
_refine_diff_density_max 1.767
_refine_diff_density_min -1.120
_refine_diff_density_rms 0.134
_refine_ls_extinction_method none
_refine_ls_goodness_of_fit_ref 1.040
_refine_ls_hydrogen_treatment mixed
_refine_ls_matrix_type full
_refine_ls_number_parameters 474
_refine_ls_number_reflns 8442
_refine_ls_number_restraints 93
_refine_ls_restrained_S_all 1.049
_refine_ls_R_factor_all 0.0860
_refine_ls_R_factor_gt 0.0653
_refine_ls_shift/su_max 0.001
_refine_ls_shift/su_mean 0.000
_refine_ls_structure_factor_coef Fsqd
_refine_ls_weighting_details 'calc w=1/[\s^2^(Fo^2^)+(0.0592P)^2^+4.5399P] where P=(Fo^2^+2Fc^2^)/3'
_refine_ls_weighting_scheme calc
_refine_ls_wR_factor_gt 0.1432
_refine_ls_wR_factor_ref 0.1524
_reflns_number_gt 6647
_reflns_number_total 8442
_reflns_threshold_expression >2sigma(I)
_cod_data_source_file ic301884j_si_002_1.cif
_cod_data_source_block c163
_cod_depositor_comments
;
The following automatic conversions were performed:

'_exptl_crystal_density_meas' value 'not Measured' was changed to '?'
- the value is perceived as not measured.

Automatic conversion script
Id: cif_fix_values 3008 2015-01-20 13:52:24Z robertas 
;
_cod_original_cell_volume 1841.3(8)
_cod_database_code 4331087

loop_
_symmetry_equiv_pos_as_xyz
'x, y, z'
'-x, -y, -z'

loop_
_atom_site_label
_atom_site_type_symbol
_atom_site_fract_x
_atom_site_fract_y
_atom_site_fract_z
_atom_site_U_iso_or_equiv
_atom_site_adp_type
_atom_site_occupancy
_atom_site_symmetry_multiplicity
_atom_site_calc_flag
_atom_site_refinement_flags
_atom_site_disorder_assembly
_atom_site_disorder_group
C4S C 0.1026(9) 0.4655(12) 0.6430(10) 0.102(4) Uani 0.686(6) 1 d PDU A 3
H4S1 H 0.1394 0.4888 0.5924 0.153 Uiso 0.686(6) 1 calc PR A 3
H4S2 H 0.1166 0.3885 0.6427 0.153 Uiso 0.686(6) 1 calc PR A 3
H4S3 H 0.1444 0.5110 0.7061 0.153 Uiso 0.686(6) 1 calc PR A 3
O4S O -0.0292(7) 0.4769(7) 0.6259(6) 0.081(2) Uani 0.686(6) 1 d PDU A 3
H4S H -0.0617 0.4523 0.6667 0.121 Uiso 0.686(6) 1 calc PR A 3
O4X O -0.0737(13) 0.3757(14) 0.5799(13) 0.081(2) Uani 0.314(6) 1 d PDU A 4
H4X H -0.0650 0.3353 0.6203 0.121 Uiso 0.314(6) 1 calc PR A 4
C4X C 0.044(2) 0.438(3) 0.589(2) 0.102(4) Uani 0.314(6) 1 d PDU A 4
H4X1 H 0.0277 0.5034 0.5621 0.153 Uiso 0.314(6) 1 calc PR A 4
H4X2 H 0.1001 0.3939 0.5543 0.153 Uiso 0.314(6) 1 calc PR A 4
H4X3 H 0.0859 0.4609 0.6577 0.153 Uiso 0.314(6) 1 calc PR A 4
Ru1 Ru 0.75718(3) 0.79657(3) 0.71343(2) 0.01370(9) Uani 1 1 d . . .
P1 P 1.08363(11) 0.57816(9) 0.13933(8) 0.0170(2) Uani 1 1 d . . .
F1 F 1.1078(2) 0.79319(19) 0.16493(17) 0.0202(5) Uani 1 1 d . . .
F2 F 0.9647(2) 0.7092(2) 0.03727(16) 0.0208(6) Uani 1 1 d . . .
C1S C 0.3073(7) 0.7062(6) 0.9400(4) 0.0554(18) Uani 1 1 d . . .
H1S1 H 0.2302 0.7456 0.9412 0.083 Uiso 1 1 calc R . .
H1S2 H 0.2844 0.6346 0.8956 0.083 Uiso 1 1 calc R . .
H1S3 H 0.3710 0.7489 0.9180 0.083 Uiso 1 1 calc R . .
C2S C 0.5125(6) 0.9461(5) 0.1267(4) 0.0457(15) Uani 1 1 d . . .
H2S1 H 0.5269 1.0243 0.1572 0.069 Uiso 1 1 calc R . .
H2S2 H 0.4946 0.9374 0.0563 0.069 Uiso 1 1 calc R . .
H2S3 H 0.5894 0.9100 0.1474 0.069 Uiso 1 1 calc R . .
C3S C 0.4416(5) 0.4778(4) 0.1649(4) 0.0420(14) Uani 1 1 d . . .
H3S1 H 0.5341 0.4758 0.1679 0.063 Uiso 1 1 calc R . .
H3S2 H 0.3978 0.4804 0.0991 0.063 Uiso 1 1 calc R . .
H3S3 H 0.4078 0.4120 0.1824 0.063 Uiso 1 1 calc R . .
Cl1 Cl 0.53342(9) 0.77757(8) 0.72013(7) 0.0183(2) Uani 1 1 d . A .
O1 O 1.1571(3) 0.5586(2) 0.0590(2) 0.0211(7) Uani 1 1 d . . .
O2 O 0.9647(3) 0.4927(2) 0.1197(2) 0.0202(7) Uani 1 1 d D . .
H2O H 0.929(4) 0.475(4) 0.0621(16) 0.030 Uiso 1 1 d D . .
O3 O 1.1582(3) 0.5870(3) 0.2389(2) 0.0257(7) Uani 1 1 d . . .
O1S O 0.3601(4) 0.6912(3) 1.0347(3) 0.0422(10) Uani 1 1 d . . .
H1S H 0.3074 0.6510 1.0520 0.063 Uiso 1 1 calc R . .
O2S O 0.4061(4) 0.8979(3) 0.1544(3) 0.0393(9) Uani 1 1 d . . .
H2S H 0.3863 0.8338 0.1215 0.059 Uiso 1 1 calc R . .
O3S O 0.4198(3) 0.5727(3) 0.2306(3) 0.0365(9) Uani 1 1 d . . .
H3S H 0.3408 0.5726 0.2303 0.055 Uiso 1 1 calc R . .
N1 N 0.7074(3) 0.6600(3) 0.5975(3) 0.0172(8) Uani 1 1 d . A .
N2 N 0.6976(3) 0.8635(3) 0.5933(2) 0.0137(7) Uani 1 1 d . A .
N3 N 0.6286(3) 0.8478(3) 0.4347(2) 0.0136(7) Uani 1 1 d . . .
C1 C 0.7108(5) 0.5567(3) 0.6094(4) 0.0262(11) Uani 1 1 d . . .
H1 H 0.7380 0.5440 0.6727 0.031 Uiso 1 1 calc R A .
C2 C 0.6760(5) 0.4674(4) 0.5324(4) 0.0355(13) Uani 1 1 d . A .
H2 H 0.6825 0.3951 0.5429 0.043 Uiso 1 1 calc R . .
C3 C 0.6324(5) 0.4842(4) 0.4415(4) 0.0342(13) Uani 1 1 d . . .
H3 H 0.6061 0.4237 0.3883 0.041 Uiso 1 1 calc R A .
C4 C 0.6268(5) 0.5912(4) 0.4279(3) 0.0249(10) Uani 1 1 d . A .
H4 H 0.5982 0.6045 0.3650 0.030 Uiso 1 1 calc R . .
C5 C 0.6634(4) 0.6776(3) 0.5064(3) 0.0178(9) Uani 1 1 d . . .
C6 C 0.6619(4) 0.7948(3) 0.5084(3) 0.0119(8) Uani 1 1 d . A .
C7 C 0.6882(4) 0.9679(3) 0.5760(3) 0.0114(8) Uani 1 1 d . . .
C8 C 0.7118(4) 1.0710(3) 0.6393(3) 0.0150(8) Uani 1 1 d . A .
H8 H 0.7383 1.0781 0.7072 0.018 Uiso 1 1 calc R . .
C9 C 0.6947(4) 1.1613(3) 0.5987(3) 0.0167(9) Uani 1 1 d . . .
H9 H 0.7129 1.2325 0.6393 0.020 Uiso 1 1 calc R A .
C10 C 0.6509(4) 1.1508(3) 0.4987(3) 0.0168(9) Uani 1 1 d . A .
H10 H 0.6383 1.2152 0.4739 0.020 Uiso 1 1 calc R . .
C11 C 0.6258(4) 1.0506(3) 0.4356(3) 0.0155(9) Uani 1 1 d . . .
H11 H 0.5963 1.0441 0.3681 0.019 Uiso 1 1 calc R A .
C12 C 0.6458(4) 0.9593(3) 0.4761(3) 0.0117(8) Uani 1 1 d . A .
C13 C 0.5902(4) 0.8035(3) 0.3304(3) 0.0154(9) Uani 1 1 d . . .
H13A H 0.5422 0.8574 0.2995 0.018 Uiso 1 1 calc R . .
H13B H 0.5316 0.7359 0.3188 0.018 Uiso 1 1 calc R . .
C14 C 0.7031(4) 0.7772(3) 0.2838(3) 0.0135(8) Uani 1 1 d . . .
C15 C 0.8287(4) 0.8179(4) 0.3280(3) 0.0191(9) Uani 1 1 d . . .
H15 H 0.8465 0.8614 0.3917 0.023 Uiso 1 1 calc R . .
C16 C 0.9287(4) 0.7959(3) 0.2805(3) 0.0176(9) Uani 1 1 d . . .
H16 H 1.0144 0.8237 0.3121 0.021 Uiso 1 1 calc R . .
C17 C 0.9038(4) 0.7333(3) 0.1868(3) 0.0138(8) Uani 1 1 d . . .
C18 C 0.7780(4) 0.6902(3) 0.1423(3) 0.0166(9) Uani 1 1 d . . .
H18 H 0.7608 0.6454 0.0791 0.020 Uiso 1 1 calc R . .
C19 C 0.6786(4) 0.7121(3) 0.1896(3) 0.0168(9) Uani 1 1 d . . .
H19 H 0.5932 0.6831 0.1584 0.020 Uiso 1 1 calc R . .
C20 C 1.0102(4) 0.7088(3) 0.1332(3) 0.0139(8) Uani 1 1 d . . .
C23 C 0.8055(4) 0.8405(4) 0.8742(3) 0.0224(10) Uani 1 1 d . A .
C24 C 0.8491(4) 0.7378(4) 0.8424(3) 0.0211(10) Uani 1 1 d . A .
H24 H 0.8090 0.6709 0.8573 0.025 Uiso 1 1 calc R . .
C25 C 0.9273(4) 0.7259(4) 0.7741(3) 0.0227(10) Uani 1 1 d DU A .
H25 H 0.9401 0.6498 0.7423 0.027 Uiso 1 1 calc R B 1
C26X C 0.9645(6) 0.8135(4) 0.7324(5) 0.0276(12) Uani 0.686(6) 1 d PDU A 1
C26Y C 0.9773(9) 0.8177(5) 0.7456(9) 0.0276(12) Uani 0.314(6) 1 d PDU A 2
C27 C 0.9228(4) 0.9168(4) 0.7686(3) 0.0290(11) Uani 1 1 d DU A .
H27 H 0.9320 0.9766 0.7329 0.035 Uiso 1 1 calc R C 1
C28 C 0.8433(5) 0.9313(4) 0.8370(3) 0.0296(12) Uani 1 1 d . A .
H28 H 0.7995 1.0001 0.8484 0.035 Uiso 1 1 calc R . .
C29 C 0.7192(5) 0.8549(5) 0.9453(3) 0.0371(13) Uani 1 1 d . . .
H29A H 0.6605 0.7884 0.9336 0.056 Uiso 1 1 calc R A .
H29B H 0.6693 0.9175 0.9376 0.056 Uiso 1 1 calc R . .
H29C H 0.7714 0.8683 1.0111 0.056 Uiso 1 1 calc R . .
C30X C 1.0471(5) 0.7889(6) 0.6584(4) 0.036(2) Uani 0.686(6) 1 d PDU A 1
H30X H 1.0152 0.7149 0.6168 0.043 Uiso 0.686(6) 1 calc PR A 1
C31X C 1.0361(9) 0.8719(7) 0.5931(6) 0.035(2) Uani 0.686(6) 1 d PDU A 1
H31A H 1.0916 0.8545 0.5465 0.053 Uiso 0.686(6) 1 calc PR A 1
H31B H 1.0630 0.9458 0.6325 0.053 Uiso 0.686(6) 1 calc PR A 1
H31C H 0.9467 0.8685 0.5583 0.053 Uiso 0.686(6) 1 calc PR A 1
C32X C 1.1883(6) 0.7855(9) 0.7060(6) 0.056(3) Uani 0.686(6) 1 d PDU A 1
H32A H 1.2391 0.7704 0.6560 0.084 Uiso 0.686(6) 1 calc PR A 1
H32B H 1.1952 0.7275 0.7431 0.084 Uiso 0.686(6) 1 calc PR A 1
H32C H 1.2209 0.8563 0.7494 0.084 Uiso 0.686(6) 1 calc PR A 1
C30Y C 1.0713(9) 0.8227(13) 0.6815(6) 0.036(5) Uiso 0.314(6) 1 d PD A 2
H30Y H 1.0916 0.7446 0.6679 0.043 Uiso 0.314(6) 1 calc PR A 2
C31Y C 1.023(2) 0.8397(17) 0.5792(9) 0.035(6) Uiso 0.314(6) 1 d PD A 2
H31D H 1.0948 0.8416 0.5465 0.052 Uiso 0.314(6) 1 calc PR A 2
H31E H 0.9834 0.9092 0.5823 0.052 Uiso 0.314(6) 1 calc PR A 2
H31F H 0.9585 0.7793 0.5431 0.052 Uiso 0.314(6) 1 calc PR A 2
C32Y C 1.1974(13) 0.8784(17) 0.7477(13) 0.055(6) Uiso 0.314(6) 1 d PD A 2
H32D H 1.2627 0.8837 0.7092 0.082 Uiso 0.314(6) 1 calc PR A 2
H32E H 1.2268 0.8351 0.7960 0.082 Uiso 0.314(6) 1 calc PR A 2
H32F H 1.1836 0.9521 0.7803 0.082 Uiso 0.314(6) 1 calc PR A 2

loop_
_atom_site_aniso_label
_atom_site_aniso_U_11
_atom_site_aniso_U_22
_atom_site_aniso_U_33
_atom_site_aniso_U_23
_atom_site_aniso_U_13
_atom_site_aniso_U_12
C4S 0.109(7) 0.110(6) 0.132(8) 0.077(6) 0.076(6) 0.033(6)
O4S 0.084(4) 0.094(5) 0.094(4) 0.059(4) 0.042(4) 0.039(4)
O4X 0.084(4) 0.094(5) 0.094(4) 0.059(4) 0.042(4) 0.039(4)
C4X 0.109(7) 0.110(6) 0.132(8) 0.077(6) 0.076(6) 0.033(6)
Ru1 0.00890(16) 0.01621(16) 0.01803(16) 0.00873(12) 0.00273(12) 0.00053(12)
P1 0.0162(5) 0.0172(5) 0.0169(5) 0.0023(4) 0.0027(4) 0.0024(4)
F1 0.0174(12) 0.0180(12) 0.0242(13) 0.0010(10) 0.0078(10) -0.0063(10)
F2 0.0228(13) 0.0282(13) 0.0131(11) 0.0073(10) 0.0049(10) 0.0031(11)
C1S 0.055(4) 0.070(4) 0.044(4) 0.019(3) 0.015(3) -0.009(3)
C2S 0.052(4) 0.044(3) 0.055(4) 0.029(3) 0.024(3) 0.021(3)
C3S 0.034(3) 0.028(3) 0.064(4) 0.015(3) 0.005(3) -0.001(2)
Cl1 0.0099(5) 0.0223(5) 0.0246(5) 0.0096(4) 0.0042(4) -0.0004(4)
O1 0.0132(14) 0.0243(16) 0.0255(16) 0.0026(13) 0.0060(12) 0.0030(12)
O2 0.0242(17) 0.0185(15) 0.0157(15) -0.0016(12) 0.0058(13) -0.0025(13)
O3 0.0277(18) 0.0259(17) 0.0213(16) 0.0050(13) -0.0003(14) 0.0052(14)
O1S 0.031(2) 0.057(2) 0.041(2) 0.0183(18) 0.0084(17) -0.0080(18)
O2S 0.043(2) 0.047(2) 0.035(2) 0.0141(17) 0.0169(17) 0.0088(18)
O3S 0.0215(18) 0.037(2) 0.047(2) 0.0114(17) -0.0017(17) -0.0064(15)
N1 0.0159(18) 0.0124(16) 0.0264(19) 0.0079(14) 0.0079(15) 0.0014(13)
N2 0.0106(16) 0.0142(16) 0.0167(17) 0.0053(13) 0.0027(13) -0.0016(13)
N3 0.0150(17) 0.0135(16) 0.0124(16) 0.0017(13) 0.0045(13) -0.0011(13)
C1 0.031(3) 0.013(2) 0.039(3) 0.0119(18) 0.010(2) 0.0051(18)
C2 0.044(3) 0.012(2) 0.054(3) 0.009(2) 0.015(3) 0.003(2)
C3 0.038(3) 0.013(2) 0.048(3) 0.001(2) 0.007(3) -0.003(2)
C4 0.027(2) 0.022(2) 0.025(2) 0.0035(18) 0.005(2) 0.0022(19)
C5 0.012(2) 0.0158(19) 0.026(2) 0.0052(17) 0.0061(17) -0.0004(16)
C6 0.0063(18) 0.0156(18) 0.0146(19) 0.0050(15) 0.0024(15) -0.0006(15)
C7 0.0077(18) 0.0115(17) 0.0164(19) 0.0053(14) 0.0036(15) 0.0002(14)
C8 0.0113(19) 0.0151(19) 0.018(2) 0.0031(15) 0.0017(16) 0.0005(15)
C9 0.014(2) 0.0125(18) 0.023(2) 0.0037(16) 0.0045(17) -0.0042(16)
C10 0.0122(19) 0.0150(19) 0.027(2) 0.0091(16) 0.0086(17) 0.0006(15)
C11 0.013(2) 0.019(2) 0.0160(19) 0.0068(16) 0.0030(16) 0.0021(16)
C12 0.0085(18) 0.0123(18) 0.0167(19) 0.0044(15) 0.0068(15) 0.0012(14)
C13 0.0121(19) 0.019(2) 0.0128(19) -0.0003(15) 0.0002(15) -0.0003(16)
C14 0.0133(19) 0.0154(19) 0.0120(18) 0.0035(15) 0.0030(15) -0.0008(15)
C15 0.019(2) 0.023(2) 0.0115(19) -0.0032(16) 0.0035(17) -0.0029(18)
C16 0.015(2) 0.019(2) 0.015(2) 0.0005(16) 0.0007(16) -0.0034(17)
C17 0.0128(19) 0.0119(18) 0.0163(19) 0.0034(15) 0.0018(16) 0.0002(15)
C18 0.014(2) 0.022(2) 0.0118(19) 0.0001(16) 0.0002(16) 0.0001(16)
C19 0.013(2) 0.020(2) 0.017(2) 0.0044(16) 0.0011(16) -0.0032(16)
C20 0.0110(19) 0.0174(19) 0.0122(18) 0.0020(15) 0.0018(15) -0.0034(15)
C23 0.017(2) 0.031(2) 0.015(2) 0.0073(18) -0.0070(17) 0.0029(18)
C24 0.019(2) 0.027(2) 0.019(2) 0.0136(17) -0.0007(17) 0.0043(18)
C25 0.011(2) 0.032(2) 0.028(2) 0.0138(18) 0.0019(17) 0.0095(17)
C26X 0.007(2) 0.050(3) 0.031(3) 0.024(2) 0.001(2) 0.001(2)
C26Y 0.007(2) 0.050(3) 0.031(3) 0.024(2) 0.001(2) 0.001(2)
C27 0.016(2) 0.033(2) 0.035(3) 0.023(2) -0.0143(19) -0.0140(19)
C28 0.026(3) 0.026(2) 0.028(3) 0.008(2) -0.014(2) 0.000(2)
C29 0.042(3) 0.054(3) 0.019(2) 0.012(2) 0.008(2) 0.021(3)
C30X 0.017(3) 0.053(5) 0.048(4) 0.031(4) 0.011(3) 0.000(3)
C31X 0.028(4) 0.050(5) 0.031(4) 0.016(3) 0.005(3) 0.009(4)
C32X 0.025(4) 0.105(6) 0.057(5) 0.050(5) 0.013(3) 0.019(4)

loop_
_atom_type_symbol
_atom_type_description
_atom_type_scat_dispersion_real
_atom_type_scat_dispersion_imag
_atom_type_scat_source
C C 0.0033 0.0016 'International Tables Vol C Tables 4.2.6.8 and 6.1.1.4'
H H 0.0000 0.0000 'International Tables Vol C Tables 4.2.6.8 and 6.1.1.4'
N N 0.0061 0.0033 'International Tables Vol C Tables 4.2.6.8 and 6.1.1.4'
O O 0.0106 0.0060 'International Tables Vol C Tables 4.2.6.8 and 6.1.1.4'
F F 0.0171 0.0103 'International Tables Vol C Tables 4.2.6.8 and 6.1.1.4'
P P 0.1023 0.0942 'International Tables Vol C Tables 4.2.6.8 and 6.1.1.4'
Cl Cl 0.1484 0.1585 'International Tables Vol C Tables 4.2.6.8 and 6.1.1.4'
Ru Ru -1.2594 0.8363 'International Tables Vol C Tables 4.2.6.8 and 6.1.1.4'

loop_
_geom_angle_atom_site_label_1
_geom_angle_atom_site_label_2
_geom_angle_atom_site_label_3
_geom_angle
O4S C4S H4S1 109.5
O4S C4S H4S2 109.5
H4S1 C4S H4S2 109.5
O4S C4S H4S3 109.5
H4S1 C4S H4S3 109.5
H4S2 C4S H4S3 109.5
C4S O4S H4S 109.5
C4X O4X H4X 109.5
O4X C4X H4X1 109.5
O4X C4X H4X2 109.5
H4X1 C4X H4X2 109.5
O4X C4X H4X3 109.5
H4X1 C4X H4X3 109.5
H4X2 C4X H4X3 109.5
N2 Ru1 N1 75.68(13)
N2 Ru1 C25 136.11(15)
N1 Ru1 C25 91.18(15)
N2 Ru1 C26X 102.46(18)
N1 Ru1 C26X 101.07(18)
C25 Ru1 C26X 38.45(16)
N2 Ru1 C27 92.32(15)
N1 Ru1 C27 134.66(17)
C25 Ru1 C27 67.48(17)
C26X Ru1 C27 38.27(17)
N2 Ru1 C24 171.42(15)
N1 Ru1 C24 107.76(15)
C25 Ru1 C24 37.45(16)
C26X Ru1 C24 69.31(19)
C27 Ru1 C24 79.68(17)
N2 Ru1 C28 108.23(16)
N1 Ru1 C28 170.15(16)
C25 Ru1 C28 79.76(18)
C26X Ru1 C28 69.4(2)
C27 Ru1 C28 37.71(19)
C24 Ru1 C28 67.12(17)
N2 Ru1 C23 141.82(15)
N1 Ru1 C23 141.38(15)
C25 Ru1 C23 67.39(17)
C26X Ru1 C23 82.1(2)
C27 Ru1 C23 67.76(18)
C24 Ru1 C23 37.04(16)
C28 Ru1 C23 37.43(17)
N2 Ru1 C26Y 105.8(3)
N1 Ru1 C26Y 104.4(3)
C25 Ru1 C26Y 36.7(2)
C26X Ru1 C26Y 4.2(4)
C27 Ru1 C26Y 36.56(19)
C24 Ru1 C26Y 65.9(3)
C28 Ru1 C26Y 66.0(3)
C23 Ru1 C26Y 77.9(3)
N2 Ru1 Cl1 86.12(10)
N1 Ru1 Cl1 84.66(10)
C25 Ru1 Cl1 134.93(12)
C26X Ru1 Cl1 170.60(16)
C27 Ru1 Cl1 138.87(14)
C24 Ru1 Cl1 101.93(12)
C28 Ru1 Cl1 104.46(14)
C23 Ru1 Cl1 88.73(12)
C26Y Ru1 Cl1 166.4(3)
O3 P1 O1 116.98(19)
O3 P1 O2 109.43(18)
O1 P1 O2 111.96(17)
O3 P1 C20 108.21(18)
O1 P1 C20 106.06(18)
O2 P1 C20 103.17(18)
O1S C1S H1S1 109.5
O1S C1S H1S2 109.5
H1S1 C1S H1S2 109.5
O1S C1S H1S3 109.5
H1S1 C1S H1S3 109.5
H1S2 C1S H1S3 109.5
O2S C2S H2S1 109.5
O2S C2S H2S2 109.5
H2S1 C2S H2S2 109.5
O2S C2S H2S3 109.5
H2S1 C2S H2S3 109.5
H2S2 C2S H2S3 109.5
O3S C3S H3S1 109.5
O3S C3S H3S2 109.5
H3S1 C3S H3S2 109.5
O3S C3S H3S3 109.5
H3S1 C3S H3S3 109.5
H3S2 C3S H3S3 109.5
P1 O2 H2O 113(4)
C1S O1S H1S 109.5
C2S O2S H2S 109.5
C3S O3S H3S 109.5
C1 N1 C5 118.6(4)
C1 N1 Ru1 122.8(3)
C5 N1 Ru1 118.5(3)
C6 N2 C7 106.7(3)
C6 N2 Ru1 117.3(3)
C7 N2 Ru1 136.0(3)
C6 N3 C12 106.5(3)
C6 N3 C13 129.7(3)
C12 N3 C13 123.7(3)
N1 C1 C2 122.2(5)
N1 C1 H1 118.9
C2 C1 H1 118.9
C3 C2 C1 119.6(4)
C3 C2 H2 120.2
C1 C2 H2 120.2
C2 C3 C4 119.0(4)
C2 C3 H3 120.5
C4 C3 H3 120.5
C5 C4 C3 119.5(4)
C5 C4 H4 120.3
C3 C4 H4 120.3
N1 C5 C4 121.1(4)
N1 C5 C6 110.7(3)
C4 C5 C6 128.2(4)
N2 C6 N3 112.2(3)
N2 C6 C5 117.8(4)
N3 C6 C5 130.0(3)
N2 C7 C8 131.1(4)
N2 C7 C12 108.4(3)
C8 C7 C12 120.4(4)
C9 C8 C7 117.0(4)
C9 C8 H8 121.5
C7 C8 H8 121.5
C8 C9 C10 121.5(4)
C8 C9 H9 119.2
C10 C9 H9 119.2
C11 C10 C9 122.3(4)
C11 C10 H10 118.8
C9 C10 H10 118.8
C10 C11 C12 116.3(4)
C10 C11 H11 121.9
C12 C11 H11 121.9
C11 C12 N3 131.4(4)
C11 C12 C7 122.4(4)
N3 C12 C7 106.2(3)
N3 C13 C14 113.0(3)
N3 C13 H13A 109.0
C14 C13 H13A 109.0
N3 C13 H13B 109.0
C14 C13 H13B 109.0
H13A C13 H13B 107.8
C15 C14 C19 118.8(4)
C15 C14 C13 122.9(3)
C19 C14 C13 118.3(3)
C14 C15 C16 121.0(4)
C14 C15 H15 119.5
C16 C15 H15 119.5
C15 C16 C17 120.1(4)
C15 C16 H16 119.9
C17 C16 H16 119.9
C16 C17 C18 119.3(4)
C16 C17 C20 121.3(4)
C18 C17 C20 119.3(3)
C19 C18 C17 120.5(4)
C19 C18 H18 119.8
C17 C18 H18 119.8
C18 C19 C14 120.3(4)
C18 C19 H19 119.8
C14 C19 H19 119.8
F2 C20 F1 104.9(3)
F2 C20 C17 108.7(3)
F1 C20 C17 109.7(3)
F2 C20 P1 107.7(3)
F1 C20 P1 107.8(3)
C17 C20 P1 117.2(3)
C24 C23 C28 119.1(4)
C24 C23 C29 121.2(4)
C28 C23 C29 119.8(4)
C24 C23 Ru1 70.7(2)
C28 C23 Ru1 70.5(3)
C29 C23 Ru1 130.2(3)
C25 C24 C23 120.1(4)
C25 C24 Ru1 69.6(2)
C23 C24 Ru1 72.2(2)
C25 C24 H24 119.3
C23 C24 H24 119.3
Ru1 C24 H24 119.3
C24 C25 C26Y 121.0(5)
C24 C25 C26X 123.0(4)
C26Y C25 C26X 8.3(7)
C24 C25 Ru1 73.0(2)
C26Y C25 Ru1 76.5(5)
C26X C25 Ru1 70.9(3)
C24 C25 H25 117.7
C26Y C25 H25 121.1
C26X C25 H25 117.7
Ru1 C25 H25 117.7
C27 C26X C25 115.4(4)
C27 C26X C30X 126.9(5)
C25 C26X C30X 117.6(4)
C27 C26X Ru1 71.0(3)
C25 C26X Ru1 70.7(3)
C30X C26X Ru1 129.7(4)
C27 C26Y C25 117.8(6)
C27 C26Y C30Y 113.0(8)
C25 C26Y C30Y 128.7(8)
C27 C26Y Ru1 67.1(4)
C25 C26Y Ru1 66.7(4)
C30Y C26Y Ru1 131.9(9)
C26Y C27 C28 120.8(5)
C26Y C27 C26X 8.3(7)
C28 C27 C26X 122.8(4)
C26Y C27 Ru1 76.4(5)
C28 C27 Ru1 72.6(3)
C26X C27 Ru1 70.7(3)
C26Y C27 H27 121.2
C28 C27 H27 117.8
C26X C27 H27 117.8
Ru1 C27 H27 117.8
C27 C28 C23 119.5(4)
C27 C28 Ru1 69.7(3)
C23 C28 Ru1 72.0(3)
C27 C28 H28 119.6
C23 C28 H28 119.6
Ru1 C28 H28 119.6
C23 C29 H29A 109.5
C23 C29 H29B 109.5
H29A C29 H29B 109.5
C23 C29 H29C 109.5
H29A C29 H29C 109.5
H29B C29 H29C 109.5
C26X C30X C31X 111.3(6)
C26X C30X C32X 111.7(6)
C31X C30X C32X 110.1(6)
C26X C30X H30X 107.9
C31X C30X H30X 107.9
C32X C30X H30X 107.9
C30X C31X H31A 109.5
C30X C31X H31B 109.5
H31A C31X H31B 109.5
C30X C31X H31C 109.5
H31A C31X H31C 109.5
H31B C31X H31C 109.5
C30X C32X H32A 109.5
C30X C32X H32B 109.5
H32A C32X H32B 109.5
C30X C32X H32C 109.5
H32A C32X H32C 109.5
H32B C32X H32C 109.5
C26Y C30Y C31Y 118.9(13)
C26Y C30Y C32Y 106.1(10)
C31Y C30Y C32Y 124.0(15)
C26Y C30Y H30Y 101.1
C31Y C30Y H30Y 101.1
C32Y C30Y H30Y 101.1
C30Y C31Y H31D 109.5
C30Y C31Y H31E 109.5
H31D C31Y H31E 109.5
C30Y C31Y H31F 109.5
H31D C31Y H31F 109.5
H31E C31Y H31F 109.5
C30Y C32Y H32D 109.5
C30Y C32Y H32E 109.5
H32D C32Y H32E 109.5
C30Y C32Y H32F 109.5
H32D C32Y H32F 109.5
H32E C32Y H32F 109.5

loop_
_geom_bond_atom_site_label_1
_geom_bond_atom_site_label_2
_geom_bond_distance
C4S O4S 1.397(8)
C4S H4S1 0.9800
C4S H4S2 0.9800
C4S H4S3 0.9800
O4S H4S 0.8400
O4X C4X 1.411(10)
O4X H4X 0.8400
C4X H4X1 0.9800
C4X H4X2 0.9800
C4X H4X3 0.9800
Ru1 N2 2.078(3)
Ru1 N1 2.103(3)
Ru1 C25 2.163(4)
Ru1 C26X 2.165(6)
Ru1 C27 2.170(4)
Ru1 C24 2.206(4)
Ru1 C28 2.207(5)
Ru1 C23 2.226(4)
Ru1 C26Y 2.289(10)
Ru1 Cl1 2.4063(12)
P1 O3 1.481(3)
P1 O1 1.512(3)
P1 O2 1.558(3)
P1 C20 1.856(4)
F1 C20 1.383(4)
F2 C20 1.377(4)
C1S O1S 1.427(7)
C1S H1S1 0.9800
C1S H1S2 0.9800
C1S H1S3 0.9800
C2S O2S 1.419(7)
C2S H2S1 0.9800
C2S H2S2 0.9800
C2S H2S3 0.9800
C3S O3S 1.425(6)
C3S H3S1 0.9800
C3S H3S2 0.9800
C3S H3S3 0.9800
O2 H2O 0.824(18)
O1S H1S 0.8400
O2S H2S 0.8400
O3S H3S 0.8400
N1 C1 1.339(5)
N1 C5 1.373(5)
N2 C6 1.323(5)
N2 C7 1.381(5)
N3 C6 1.362(5)
N3 C12 1.391(5)
N3 C13 1.466(5)
C1 C2 1.386(7)
C1 H1 0.9500
C2 C3 1.366(8)
C2 H2 0.9500
C3 C4 1.393(6)
C3 H3 0.9500
C4 C5 1.380(6)
C4 H4 0.9500
C5 C6 1.460(5)
C7 C8 1.404(5)
C7 C12 1.405(5)
C8 C9 1.376(6)
C8 H8 0.9500
C9 C10 1.406(6)
C9 H9 0.9500
C10 C11 1.374(6)
C10 H10 0.9500
C11 C12 1.390(5)
C11 H11 0.9500
C13 C14 1.510(6)
C13 H13A 0.9900
C13 H13B 0.9900
C14 C15 1.386(6)
C14 C19 1.408(5)
C15 C16 1.387(6)
C15 H15 0.9500
C16 C17 1.391(5)
C16 H16 0.9500
C17 C18 1.396(5)
C17 C20 1.505(6)
C18 C19 1.380(6)
C18 H18 0.9500
C19 H19 0.9500
C23 C24 1.408(6)
C23 C28 1.422(7)
C23 C29 1.500(7)
C24 C25 1.403(6)
C24 H24 1.0000
C25 C26Y 1.407(7)
C25 C26X 1.425(6)
C25 H25 1.0000
C26X C27 1.421(6)
C26X C30X 1.511(5)
C26Y C27 1.403(7)
C26Y C30Y 1.499(5)
C27 C28 1.415(7)
C27 H27 1.0000
C28 H28 1.0000
C29 H29A 0.9800
C29 H29B 0.9800
C29 H29C 0.9800
C30X C31X 1.529(5)
C30X C32X 1.533(5)
C30X H30X 1.0000
C31X H31A 0.9800
C31X H31B 0.9800
C31X H31C 0.9800
C32X H32A 0.9800
C32X H32B 0.9800
C32X H32C 0.9800
C30Y C31Y 1.528(5)
C30Y C32Y 1.529(5)
C30Y H30Y 1.0000
C31Y H31D 0.9800
C31Y H31E 0.9800
C31Y H31F 0.9800
C32Y H32D 0.9800
C32Y H32E 0.9800
C32Y H32F 0.9800

loop_
_geom_hbond_atom_site_label_D
_geom_hbond_atom_site_label_H
_geom_hbond_atom_site_label_A
_geom_hbond_distance_DH
_geom_hbond_distance_HA
_geom_hbond_distance_DA
_geom_hbond_angle_DHA
_geom_hbond_site_symmetry_A
O4S H4S O3 0.84 1.98 2.812(8) 170.6 2_666
O4X H4X O3 0.84 2.49 2.893(17) 110.9 2_666
O2 H2O O1 0.824(18) 1.765(19) 2.588(4) 176(5) 2_765
O1S H1S O1 0.84 1.96 2.776(5) 164.9 1_456
O2S H2S O1S 0.84 1.94 2.770(6) 171.2 1_554
O3S H3S O3 0.84 1.99 2.826(5) 174.2 1_455
